data_4073625
loop_
_publ_author_name
'Bunge, Scott D.'
'Lance, Jacob M.'
'Bertke, Jeffrey A.'

_publ_section_title
;
 Synthesis, Structure, and Reactivity of Alkylzinc Complexes Stabilized
 with 1,1,3,3-Tetramethylguanidine
;
_journal_issue 25
_journal_name_full Organometallics
_journal_page_first 6320
_journal_paper_doi 10.1021/om700501g
_journal_volume 26
_journal_year 2007
_chemical_formula_sum 'C21 H39 N3 O Zn'
_chemical_formula_weight 414.92
_chemical_name_common '[Zn(Et)(DBP)(H-TMG)] (4)'
_chemical_name_systematic
;

 ?

;
_space_group_IT_number 14
_symmetry_cell_setting monoclinic
_symmetry_space_group_name_Hall '-P 2yn'
_symmetry_space_group_name_H-M 'P 1 21/n 1'
_atom_sites_solution_hydrogens geom
_atom_sites_solution_primary direct
_atom_sites_solution_secondary difmap
_audit_creation_method SHELXL-97
_cell_angle_alpha 90.00
_cell_angle_beta 99.819(4)
_cell_angle_gamma 90.00
_cell_formula_units_Z 4
_cell_length_a 11.186(2)
_cell_length_b 13.866(3)
_cell_length_c 15.376(3)
_cell_measurement_reflns_used 2554
_cell_measurement_temperature 100(2)
_cell_measurement_theta_max 22.76
_cell_measurement_theta_min 2.36
_cell_volume 2350.0(8)
_computing_cell_refinement 'Bruker SMART'
_computing_data_collection 'Bruker SMART'
_computing_data_reduction 'Bruker SAINT'
_computing_molecular_graphics 'Bruker SHELXTL'
_computing_publication_material 'Bruker SHELXTL'
_computing_structure_refinement 'SHELXL-97 (Sheldrick, 1997)'
_computing_structure_solution 'SHELXS-97 (Sheldrick, 1990)'
_diffrn_ambient_temperature 100(2)
_diffrn_measured_fraction_theta_full 0.999
_diffrn_measured_fraction_theta_max 0.999
_diffrn_measurement_device_type 'CCD area detector'
_diffrn_measurement_method 'phi and omega scans'
_diffrn_radiation_monochromator graphite
_diffrn_radiation_source 'fine-focus sealed tube'
_diffrn_radiation_type MoK\a
_diffrn_radiation_wavelength 0.71073
_diffrn_reflns_av_R_equivalents 0.1184
_diffrn_reflns_av_sigmaI/netI 0.1003
_diffrn_reflns_limit_h_max 13
_diffrn_reflns_limit_h_min -13
_diffrn_reflns_limit_k_max 16
_diffrn_reflns_limit_k_min -16
_diffrn_reflns_limit_l_max 18
_diffrn_reflns_limit_l_min -18
_diffrn_reflns_number 19173
_diffrn_reflns_theta_full 25.49
_diffrn_reflns_theta_max 25.49
_diffrn_reflns_theta_min 1.99
_exptl_absorpt_coefficient_mu 1.058
_exptl_absorpt_correction_T_max 0.8083
_exptl_absorpt_correction_T_min 0.7282
_exptl_absorpt_correction_type multi-scan
_exptl_absorpt_process_details SADABS
_exptl_crystal_colour colorless
_exptl_crystal_density_diffrn 1.173
_exptl_crystal_density_meas ?
_exptl_crystal_density_method 'not measured'
_exptl_crystal_description irregular
_exptl_crystal_F_000 896
_exptl_crystal_size_max 0.32
_exptl_crystal_size_mid 0.27
_exptl_crystal_size_min 0.21
_refine_diff_density_max 0.699
_refine_diff_density_min -0.805
_refine_diff_density_rms 0.090
_refine_ls_extinction_method none
_refine_ls_goodness_of_fit_ref 1.003
_refine_ls_hydrogen_treatment constr
_refine_ls_matrix_type full
_refine_ls_number_parameters 246
_refine_ls_number_reflns 4373
_refine_ls_number_restraints 0
_refine_ls_restrained_S_all 1.003
_refine_ls_R_factor_all 0.1241
_refine_ls_R_factor_gt 0.0567
_refine_ls_shift/su_max 0.000
_refine_ls_shift/su_mean 0.000
_refine_ls_structure_factor_coef Fsqd
_refine_ls_weighting_details 'calc w=1/[\s^2^(Fo^2^)+(0.1000P)^2^+0.7480P] where P=(Fo^2^+2Fc^2^)/3'
_refine_ls_weighting_scheme calc
_refine_ls_wR_factor_gt 0.1382
_refine_ls_wR_factor_ref 0.1881
_reflns_number_gt 2543
_reflns_number_total 4373
_reflns_threshold_expression >2sigma(I)
_cod_data_source_file om700501g-file003.cif
_cod_data_source_block jml071_0m
_cod_depositor_comments
;
The following automatic conversions were performed:

'_symmetry_cell_setting' value 'Monoclinic' changed to 'monoclinic'
according to /home/saulius/struct/CIF-dictionaries/cif_core.dic
dictionary named 'cif_core.dic' version 2.4.1 from
2010-06-29.

'_exptl_absorpt_correction_type' value 'MULTI-SCAN'
changed to 'multi-scan' according to
/home/saulius/struct/CIF-dictionaries/cif_core.dic dictionary named
'cif_core.dic' version 2.4.1 from 2010-06-29.

Automatic conversion script
Id: cif_fix_values 1715 2011-07-08 13:25:40Z adriana 

The following automatic conversions were performed:

'_exptl_crystal_density_meas' value 'not measured' was changed to '?'
- the value is perceived as not measured.

Automatic conversion script
Id: cif_fix_values 3008 2015-01-20 13:52:24Z robertas 
;
_cod_original_cell_volume 2349.9(8)
_cod_original_sg_symbol_H-M P2(1)/n
_cod_database_code 4073625

loop_
_symmetry_equiv_pos_as_xyz
'x, y, z'
'-x+1/2, y+1/2, -z+1/2'
'-x, -y, -z'
'x-1/2, -y-1/2, z-1/2'

loop_
_atom_site_label
_atom_site_type_symbol
_atom_site_fract_x
_atom_site_fract_y
_atom_site_fract_z
_atom_site_U_iso_or_equiv
_atom_site_adp_type
_atom_site_occupancy
_atom_site_symmetry_multiplicity
_atom_site_calc_flag
_atom_site_refinement_flags
Zn1 Zn 0.74784(5) 0.55822(5) 0.17074(4) 0.0365(2) Uani 1 1 d .
N1 N 0.7520(4) 0.4693(3) 0.0724(3) 0.0366(11) Uani 1 1 d .
H1 H 0.8216 0.4723 0.0533 0.044 Uiso 1 1 calc R
N2 N 0.6801(4) 0.3852(3) -0.0584(3) 0.0359(11) Uani 1 1 d .
N3 N 0.5946(4) 0.3590(3) 0.0656(3) 0.0371(11) Uani 1 1 d .
O1 O 0.9087(3) 0.5984(3) 0.1649(2) 0.0292(8) Uani 1 1 d .
C1 C 0.9974(4) 0.6552(4) 0.2056(3) 0.0247(11) Uani 1 1 d .
C2 C 1.0194(4) 0.7454(4) 0.1681(3) 0.0262(11) Uani 1 1 d .
C3 C 1.1145(4) 0.8030(4) 0.2115(3) 0.0286(12) Uani 1 1 d .
H3 H 1.1285 0.8646 0.1881 0.034 Uiso 1 1 calc R
C4 C 1.1876(5) 0.7717(4) 0.2874(3) 0.0301(12) Uani 1 1 d .
H4 H 1.2514 0.8118 0.3159 0.036 Uiso 1 1 calc R
C5 C 1.1688(4) 0.6824(4) 0.3223(3) 0.0267(11) Uani 1 1 d .
H5 H 1.2209 0.6617 0.3743 0.032 Uiso 1 1 calc R
C6 C 1.0755(4) 0.6218(4) 0.2833(3) 0.0256(11) Uani 1 1 d .
C7 C 1.0587(5) 0.5224(4) 0.3241(3) 0.0312(12) Uani 1 1 d .
C8 C 1.0561(5) 0.4416(4) 0.2556(4) 0.0388(13) Uani 1 1 d .
H8A H 1.0411 0.3797 0.2825 0.058 Uiso 1 1 calc R
H8B H 1.1343 0.4392 0.2350 0.058 Uiso 1 1 calc R
H8C H 0.9913 0.4543 0.2054 0.058 Uiso 1 1 calc R
C9 C 1.1639(5) 0.4980(4) 0.3990(4) 0.0396(14) Uani 1 1 d .
H9A H 1.1654 0.5445 0.4472 0.059 Uiso 1 1 calc R
H9B H 1.2408 0.5011 0.3767 0.059 Uiso 1 1 calc R
H9C H 1.1526 0.4328 0.4210 0.059 Uiso 1 1 calc R
C10 C 0.9422(5) 0.5211(4) 0.3644(4) 0.0386(14) Uani 1 1 d .
H10A H 0.9325 0.4575 0.3901 0.058 Uiso 1 1 calc R
H10B H 0.8722 0.5344 0.3183 0.058 Uiso 1 1 calc R
H10C H 0.9474 0.5704 0.4105 0.058 Uiso 1 1 calc R
C11 C 0.9431(5) 0.7805(4) 0.0809(3) 0.0320(12) Uani 1 1 d .
C12 C 0.9863(5) 0.8777(4) 0.0502(4) 0.0405(14) Uani 1 1 d .
H12A H 0.9796 0.9271 0.0947 0.061 Uiso 1 1 calc R
H12B H 0.9358 0.8960 -0.0059 0.061 Uiso 1 1 calc R
H12C H 1.0710 0.8723 0.0421 0.061 Uiso 1 1 calc R
C13 C 0.9496(5) 0.7072(4) 0.0066(4) 0.0408(14) Uani 1 1 d .
H13A H 1.0333 0.7027 -0.0040 0.061 Uiso 1 1 calc R
H13B H 0.8967 0.7285 -0.0475 0.061 Uiso 1 1 calc R
H13C H 0.9229 0.6439 0.0240 0.061 Uiso 1 1 calc R
C14 C 0.8100(5) 0.7942(4) 0.0923(4) 0.0409(14) Uani 1 1 d .
H14A H 0.7791 0.7339 0.1133 0.061 Uiso 1 1 calc R
H14B H 0.7611 0.8120 0.0354 0.061 Uiso 1 1 calc R
H14C H 0.8051 0.8455 0.1354 0.061 Uiso 1 1 calc R
C15 C 0.6774(5) 0.4058(4) 0.0271(3) 0.0297(12) Uani 1 1 d .
C16 C 0.7437(5) 0.4474(4) -0.1109(4) 0.0410(14) Uani 1 1 d .
H16A H 0.7304 0.5149 -0.0964 0.062 Uiso 1 1 calc R
H16B H 0.7130 0.4363 -0.1737 0.062 Uiso 1 1 calc R
H16C H 0.8307 0.4330 -0.0983 0.062 Uiso 1 1 calc R
C17 C 0.6617(6) 0.2847(5) -0.0915(5) 0.0539(18) Uani 1 1 d .
H17A H 0.6470 0.2424 -0.0434 0.081 Uiso 1 1 calc R
H17B H 0.7344 0.2630 -0.1136 0.081 Uiso 1 1 calc R
H17C H 0.5917 0.2825 -0.1394 0.081 Uiso 1 1 calc R
C18 C 0.4751(5) 0.3324(5) 0.0175(4) 0.0449(15) Uani 1 1 d .
H18A H 0.4649 0.3587 -0.0425 0.067 Uiso 1 1 calc R
H18B H 0.4123 0.3588 0.0480 0.067 Uiso 1 1 calc R
H18C H 0.4681 0.2620 0.0147 0.067 Uiso 1 1 calc R
C19 C 0.6081(6) 0.3521(5) 0.1612(4) 0.0568(19) Uani 1 1 d .
H19A H 0.6943 0.3560 0.1872 0.085 Uiso 1 1 calc R
H19B H 0.5750 0.2905 0.1773 0.085 Uiso 1 1 calc R
H19C H 0.5642 0.4053 0.1836 0.085 Uiso 1 1 calc R
C20 C 0.6250(6) 0.5940(7) 0.2402(5) 0.071(2) Uani 1 1 d .
H20A H 0.5487 0.6036 0.1979 0.085 Uiso 1 1 calc R
H20B H 0.6123 0.5367 0.2760 0.085 Uiso 1 1 calc R
C21 C 0.6360(8) 0.6728(8) 0.2974(7) 0.127(5) Uani 1 1 d .
H21A H 0.7028 0.6614 0.3465 0.191 Uiso 1 1 calc R
H21B H 0.5603 0.6812 0.3205 0.191 Uiso 1 1 calc R
H21C H 0.6526 0.7311 0.2655 0.191 Uiso 1 1 calc R

loop_
_atom_site_aniso_label
_atom_site_aniso_U_11
_atom_site_aniso_U_22
_atom_site_aniso_U_33
_atom_site_aniso_U_23
_atom_site_aniso_U_13
_atom_site_aniso_U_12
Zn1 0.0273(3) 0.0495(5) 0.0298(4) -0.0069(3) -0.0029(2) -0.0038(3)
N1 0.028(2) 0.042(3) 0.037(3) -0.002(2) -0.002(2) -0.012(2)
N2 0.032(3) 0.038(3) 0.036(3) -0.012(2) 0.000(2) -0.001(2)
N3 0.031(2) 0.043(3) 0.033(3) 0.000(2) -0.004(2) -0.014(2)
O1 0.0265(19) 0.029(2) 0.0293(19) -0.0044(16) -0.0044(15) -0.0045(15)
C1 0.021(2) 0.025(3) 0.025(3) -0.005(2) -0.002(2) -0.001(2)
C2 0.024(3) 0.026(3) 0.026(3) 0.001(2) -0.002(2) 0.002(2)
C3 0.028(3) 0.027(3) 0.028(3) 0.003(2) -0.003(2) -0.002(2)
C4 0.028(3) 0.031(3) 0.029(3) -0.001(2) -0.002(2) -0.007(2)
C5 0.024(3) 0.033(3) 0.020(2) 0.002(2) -0.006(2) 0.002(2)
C6 0.024(3) 0.028(3) 0.024(3) 0.001(2) 0.001(2) 0.004(2)
C7 0.030(3) 0.030(3) 0.029(3) 0.004(2) -0.009(2) -0.001(2)
C8 0.043(3) 0.026(3) 0.043(3) -0.001(3) -0.004(3) 0.003(3)
C9 0.038(3) 0.033(3) 0.043(3) 0.010(3) -0.007(3) 0.005(3)
C10 0.038(3) 0.040(3) 0.035(3) 0.012(3) -0.002(3) -0.004(3)
C11 0.030(3) 0.033(3) 0.028(3) 0.004(2) -0.009(2) -0.002(2)
C12 0.043(3) 0.039(4) 0.033(3) 0.010(3) -0.011(3) -0.003(3)
C13 0.047(3) 0.042(4) 0.029(3) 0.002(3) -0.006(3) -0.002(3)
C14 0.033(3) 0.039(4) 0.045(4) 0.005(3) -0.012(3) 0.006(2)
C15 0.027(3) 0.032(3) 0.027(3) 0.002(2) -0.002(2) 0.004(2)
C16 0.040(3) 0.049(4) 0.035(3) -0.005(3) 0.009(3) -0.002(3)
C17 0.044(4) 0.050(4) 0.066(5) -0.026(3) 0.005(3) -0.003(3)
C18 0.025(3) 0.059(4) 0.047(4) -0.001(3) -0.003(3) -0.006(3)
C19 0.054(4) 0.071(5) 0.041(4) 0.018(3) -0.005(3) -0.026(3)
C20 0.035(4) 0.125(7) 0.053(4) -0.026(4) 0.005(3) -0.002(4)
C21 0.059(6) 0.187(12) 0.135(9) -0.108(9) 0.017(6) 0.001(6)

loop_
_atom_type_symbol
_atom_type_description
_atom_type_scat_dispersion_real
_atom_type_scat_dispersion_imag
_atom_type_scat_source
C C 0.0033 0.0016 'International Tables Vol C Tables 4.2.6.8 and 6.1.1.4'
H H 0.0000 0.0000 'International Tables Vol C Tables 4.2.6.8 and 6.1.1.4'
N N 0.0061 0.0033 'International Tables Vol C Tables 4.2.6.8 and 6.1.1.4'
O O 0.0106 0.0060 'International Tables Vol C Tables 4.2.6.8 and 6.1.1.4'
Zn Zn 0.2839 1.4301 'International Tables Vol C Tables 4.2.6.8 and 6.1.1.4'

loop_
_geom_angle_atom_site_label_1
_geom_angle_atom_site_label_2
_geom_angle_atom_site_label_3
_geom_angle
O1 Zn1 C20 135.7(2)
O1 Zn1 N1 90.04(17)
C20 Zn1 N1 134.2(3)
C15 N1 Zn1 136.8(4)
C15 N1 H1 111.6
Zn1 N1 H1 111.6
C15 N2 C16 120.8(5)
C15 N2 C17 120.5(5)
C16 N2 C17 114.8(5)
C15 N3 C19 121.0(4)
C15 N3 C18 122.5(5)
C19 N3 C18 115.1(5)
C1 O1 Zn1 141.6(3)
O1 C1 C2 119.7(4)
O1 C1 C6 119.9(4)
C2 C1 C6 120.2(4)
C3 C2 C1 118.6(4)
C3 C2 C11 119.7(4)
C1 C2 C11 121.6(4)
C4 C3 C2 121.0(5)
C4 C3 H3 119.5
C2 C3 H3 119.5
C3 C4 C5 120.3(5)
C3 C4 H4 119.8
C5 C4 H4 119.8
C4 C5 C6 121.8(4)
C4 C5 H5 119.1
C6 C5 H5 119.1
C5 C6 C1 118.0(5)
C5 C6 C7 120.0(4)
C1 C6 C7 122.0(4)
C8 C7 C10 110.5(4)
C8 C7 C9 106.0(4)
C10 C7 C9 106.8(4)
C8 C7 C6 111.3(4)
C10 C7 C6 110.2(4)
C9 C7 C6 111.8(4)
C7 C8 H8A 109.5
C7 C8 H8B 109.5
H8A C8 H8B 109.5
C7 C8 H8C 109.5
H8A C8 H8C 109.5
H8B C8 H8C 109.5
C7 C9 H9A 109.5
C7 C9 H9B 109.5
H9A C9 H9B 109.5
C7 C9 H9C 109.5
H9A C9 H9C 109.5
H9B C9 H9C 109.5
C7 C10 H10A 109.5
C7 C10 H10B 109.5
H10A C10 H10B 109.5
C7 C10 H10C 109.5
H10A C10 H10C 109.5
H10B C10 H10C 109.5
C12 C11 C13 107.1(4)
C12 C11 C2 112.9(4)
C13 C11 C2 110.4(4)
C12 C11 C14 106.7(4)
C13 C11 C14 109.6(4)
C2 C11 C14 110.1(4)
C11 C12 H12A 109.5
C11 C12 H12B 109.5
H12A C12 H12B 109.5
C11 C12 H12C 109.5
H12A C12 H12C 109.5
H12B C12 H12C 109.5
C11 C13 H13A 109.5
C11 C13 H13B 109.5
H13A C13 H13B 109.5
C11 C13 H13C 109.5
H13A C13 H13C 109.5
H13B C13 H13C 109.5
C11 C14 H14A 109.5
C11 C14 H14B 109.5
H14A C14 H14B 109.5
C11 C14 H14C 109.5
H14A C14 H14C 109.5
H14B C14 H14C 109.5
N1 C15 N3 120.4(5)
N1 C15 N2 122.4(5)
N3 C15 N2 117.2(5)
N2 C16 H16A 109.5
N2 C16 H16B 109.5
H16A C16 H16B 109.5
N2 C16 H16C 109.5
H16A C16 H16C 109.5
H16B C16 H16C 109.5
N2 C17 H17A 109.5
N2 C17 H17B 109.5
H17A C17 H17B 109.5
N2 C17 H17C 109.5
H17A C17 H17C 109.5
H17B C17 H17C 109.5
N3 C18 H18A 109.5
N3 C18 H18B 109.5
H18A C18 H18B 109.5
N3 C18 H18C 109.5
H18A C18 H18C 109.5
H18B C18 H18C 109.5
N3 C19 H19A 109.5
N3 C19 H19B 109.5
H19A C19 H19B 109.5
N3 C19 H19C 109.5
H19A C19 H19C 109.5
H19B C19 H19C 109.5
C21 C20 Zn1 123.5(6)
C21 C20 H20A 106.5
Zn1 C20 H20A 106.5
C21 C20 H20B 106.5
Zn1 C20 H20B 106.5
H20A C20 H20B 106.5
C20 C21 H21A 109.5
C20 C21 H21B 109.5
H21A C21 H21B 109.5
C20 C21 H21C 109.5
H21A C21 H21C 109.5
H21B C21 H21C 109.5

loop_
_geom_bond_atom_site_label_1
_geom_bond_atom_site_label_2
_geom_bond_distance
Zn1 O1 1.900(3)
Zn1 C20 1.943(6)
Zn1 N1 1.957(5)
N1 C15 1.327(7)
N1 H1 0.8800
N2 C15 1.349(6)
N2 C16 1.449(7)
N2 C17 1.485(7)
N3 C15 1.348(7)
N3 C19 1.456(7)
N3 C18 1.460(7)
O1 C1 1.337(6)
C1 C2 1.415(7)
C1 C6 1.431(7)
C2 C3 1.405(7)
C2 C11 1.540(7)
C3 C4 1.376(7)
C3 H3 0.9500
C4 C5 1.380(7)
C4 H4 0.9500
C5 C6 1.393(7)
C5 H5 0.9500
C6 C7 1.539(7)
C7 C8 1.535(7)
C7 C10 1.536(8)
C7 C9 1.538(7)
C8 H8A 0.9800
C8 H8B 0.9800
C8 H8C 0.9800
C9 H9A 0.9800
C9 H9B 0.9800
C9 H9C 0.9800
C10 H10A 0.9800
C10 H10B 0.9800
C10 H10C 0.9800
C11 C12 1.534(8)
C11 C13 1.540(8)
C11 C14 1.540(7)
C12 H12A 0.9800
C12 H12B 0.9800
C12 H12C 0.9800
C13 H13A 0.9800
C13 H13B 0.9800
C13 H13C 0.9800
C14 H14A 0.9800
C14 H14B 0.9800
C14 H14C 0.9800
C16 H16A 0.9800
C16 H16B 0.9800
C16 H16C 0.9800
C17 H17A 0.9800
C17 H17B 0.9800
C17 H17C 0.9800
C18 H18A 0.9800
C18 H18B 0.9800
C18 H18C 0.9800
C19 H19A 0.9800
C19 H19B 0.9800
C19 H19C 0.9800
C20 C21 1.395(11)
C20 H20A 0.9900
C20 H20B 0.9900
C21 H21A 0.9800
C21 H21B 0.9800
C21 H21C 0.9800
